data_4027987
loop_
_publ_author_name
'Roman A. Valiulin'
'Teresa M. Arisco'
'Andrei G. Kutateladze'

_publ_contact_author_address
;Department of Chemistry and Biochemistry
University of Denver
FW Olin Hall, 202
2190 E. Iliff Ave
Denver, CO 80208
;
_publ_contact_author_email akutatel.edu
_publ_contact_author_fax 303-871-2254
_publ_contact_author_name 'Andrei Kutateladze'
_publ_contact_author_phone 303-871-2995
_publ_section_title
;
 Photoinduced Intramolecular Cyclopentanation vs Photoprotolytic
 Oxametathesis in Polycyclic Alkenes Outfitted with Conformationally
 Constrained Aroylmethyl Chromophores
;
_journal_name_full 'Journal of Organic Chemistry'
_journal_page_first 2012
_journal_page_last 2025
_journal_paper_doi 10.1021/jo301909j
_journal_volume 78
_journal_year 2013
_chemical_formula_moiety 'C28 H28 O5'
_chemical_formula_sum 'C28 H28 O5'
_chemical_formula_weight 444.52
_chemical_name_common none
_chemical_name_systematic
;
dimethyl (1RS, 4RS, 5RS, 6SR)-spiro
[(1''RS)-endo-5-(1''-benzoyl-2''-phenylethyl)
bicyclo[2.2.1]hept-2-ene-exo-5,endo-6-dicarboxylate-7,1'-cyclopropane]
;
_space_group_IT_number 2
_symmetry_cell_setting triclinic
_symmetry_space_group_name_Hall '-P 1'
_symmetry_space_group_name_H-M 'P -1'
_atom_sites_solution_hydrogens geom
_atom_sites_solution_primary direct
_atom_sites_solution_secondary difmap
_audit_creation_method SHELXL-97
_cell_angle_alpha 99.041(5)
_cell_angle_beta 93.136(5)
_cell_angle_gamma 114.132(3)
_cell_formula_units_Z 2
_cell_length_a 8.5739(6)
_cell_length_b 9.0535(7)
_cell_length_c 16.3809(15)
_cell_measurement_reflns_used 9917
_cell_measurement_temperature 296(2)
_cell_measurement_theta_max 28.50
_cell_measurement_theta_min 2.51
_cell_volume 1135.98(16)
_computing_cell_refinement 'Bruker SAINT'
_computing_data_collection 'Bruker APEX2'
_computing_data_reduction 'Bruker SAINT'
_computing_molecular_graphics 'Bruker SHELXTL'
_computing_publication_material 'Bruker SHELXTL'
_computing_structure_refinement 'SHELXL-97 (Sheldrick, 2008)'
_computing_structure_solution 'SHELXS-97 (Sheldrick, 2008)'
_diffrn_ambient_temperature 296(2)
_diffrn_detector_area_resol_mean 8.33
_diffrn_measured_fraction_theta_full 0.999
_diffrn_measured_fraction_theta_max 0.999
_diffrn_measurement_device_type 'Bruker D8 APEX II Diffractometer'
_diffrn_measurement_method '\f and \w scans'
_diffrn_radiation_monochromator graphite
_diffrn_radiation_source 'fine-focus sealed tube'
_diffrn_radiation_type MoK\a
_diffrn_radiation_wavelength 0.71073
_diffrn_reflns_av_R_equivalents 0.0254
_diffrn_reflns_av_sigmaI/netI 0.0111
_diffrn_reflns_limit_h_max 10
_diffrn_reflns_limit_h_min -10
_diffrn_reflns_limit_k_max 11
_diffrn_reflns_limit_k_min -11
_diffrn_reflns_limit_l_max 20
_diffrn_reflns_limit_l_min -20
_diffrn_reflns_number 45792
_diffrn_reflns_theta_full 27.10
_diffrn_reflns_theta_max 27.10
_diffrn_reflns_theta_min 2.51
_exptl_absorpt_coefficient_mu 0.088
_exptl_absorpt_correction_T_max 0.9774
_exptl_absorpt_correction_T_min 0.9409
_exptl_absorpt_correction_type multi-scan
_exptl_crystal_colour colourless
_exptl_crystal_density_diffrn 1.294
_exptl_crystal_description prism
_exptl_crystal_F_000 468
_exptl_crystal_size_max 0.70
_exptl_crystal_size_mid 0.47
_exptl_crystal_size_min 0.26
_refine_diff_density_max 0.285
_refine_diff_density_min -0.394
_refine_diff_density_rms 0.045
_refine_ls_extinction_method none
_refine_ls_goodness_of_fit_ref 0.918
_refine_ls_matrix_type full
_refine_ls_number_parameters 300
_refine_ls_number_reflns 5002
_refine_ls_number_restraints 0
_refine_ls_restrained_S_all 0.918
_refine_ls_R_factor_all 0.0586
_refine_ls_R_factor_gt 0.0511
_refine_ls_shift/su_max 0.004
_refine_ls_shift/su_mean 0.000
_refine_ls_structure_factor_coef Fsqd
_refine_ls_weighting_details 'calc w=1/[\s^2^(Fo^2^)+(0.1150P)^2^+0.3862P] where P=(Fo^2^+2Fc^2^)/3'
_refine_ls_weighting_scheme calc
_refine_ls_wR_factor_gt 0.1592
_refine_ls_wR_factor_ref 0.1723
_reflns_number_gt 4266
_reflns_number_total 5002
_reflns_threshold_expression >2sigma(I)
_cod_data_source_file jo301909j_si_001_08.cif
_cod_data_source_block 7g_rav28826
_cod_database_code 4027987

loop_
_symmetry_equiv_pos_as_xyz
'x, y, z'
'-x, -y, -z'

loop_
_atom_site_label
_atom_site_type_symbol
_atom_site_fract_x
_atom_site_fract_y
_atom_site_fract_z
_atom_site_U_iso_or_equiv
_atom_site_adp_type
_atom_site_occupancy
_atom_site_symmetry_multiplicity
_atom_site_calc_flag
_atom_site_refinement_flags
O1 O 1.23146(18) 0.81132(16) 0.14242(9) 0.0679(4) Uani 1 1 d .
O2 O 1.20969(16) 0.75166(18) 0.26916(8) 0.0640(4) Uani 1 1 d .
O3 O 0.51515(15) 0.4136(2) 0.22286(9) 0.0726(4) Uani 1 1 d .
O4 O 0.76817(15) 0.52673(16) 0.04208(7) 0.0555(3) Uani 1 1 d .
O5 O 0.60573(15) 0.28330(16) 0.07136(9) 0.0603(3) Uani 1 1 d .
C1 C 0.6243(3) 0.3666(3) 0.51611(12) 0.0654(5) Uani 1 1 d .
H1 H 0.6173 0.3428 0.5694 0.078 Uiso 1 1 calc R
C2 C 0.7731(3) 0.4860(3) 0.49865(11) 0.0619(5) Uani 1 1 d .
H2 H 0.8662 0.5442 0.5404 0.074 Uiso 1 1 calc R
C3 C 0.7847(2) 0.5198(2) 0.41911(11) 0.0523(4) Uani 1 1 d .
H3 H 0.8860 0.6004 0.4077 0.063 Uiso 1 1 calc R
C4 C 0.64651(19) 0.43457(18) 0.35621(10) 0.0428(3) Uani 1 1 d .
C5 C 0.64886(18) 0.4657(2) 0.26924(10) 0.0462(4) Uani 1 1 d .
C6 C 0.81959(18) 0.56573(19) 0.23859(9) 0.0409(3) Uani 1 1 d .
H6 H 0.9118 0.6031 0.2854 0.049 Uiso 1 1 calc R
C7 C 0.8090(2) 0.7199(2) 0.21476(11) 0.0501(4) Uani 1 1 d .
H7A H 0.9085 0.7765 0.1877 0.060 Uiso 1 1 calc R
H7B H 0.7067 0.6853 0.1750 0.060 Uiso 1 1 calc R
C8 C 0.8029(2) 0.8383(2) 0.28873(11) 0.0509(4) Uani 1 1 d .
C9 C 0.6486(3) 0.8465(3) 0.30403(14) 0.0630(5) Uani 1 1 d .
H9 H 0.5482 0.7778 0.2682 0.076 Uiso 1 1 calc R
C10 C 0.6422(3) 0.9553(3) 0.37180(15) 0.0733(6) Uani 1 1 d .
H10 H 0.5379 0.9595 0.3810 0.088 Uiso 1 1 calc R
C11 C 0.7892(4) 1.0570(3) 0.42548(15) 0.0739(6) Uani 1 1 d .
H11 H 0.7848 1.1303 0.4710 0.089 Uiso 1 1 calc R
C12 C 1.3423(4) 0.9811(3) 0.18084(18) 0.0940(8) Uani 1 1 d .
H12A H 1.2765 1.0292 0.2113 0.141 Uiso 1 1 calc R
H12B H 1.3894 1.0422 0.1384 0.141 Uiso 1 1 calc R
H12C H 1.4343 0.9843 0.2182 0.141 Uiso 1 1 calc R
C13 C 1.17014(18) 0.7087(2) 0.19511(10) 0.0473(4) Uani 1 1 d .
C14 C 1.05426(17) 0.53803(19) 0.14737(9) 0.0419(3) Uani 1 1 d .
H14 H 1.0517 0.5405 0.0877 0.050 Uiso 1 1 calc R
C15 C 1.1234(2) 0.4086(2) 0.16430(11) 0.0503(4) Uani 1 1 d .
H15 H 1.2291 0.4182 0.1408 0.060 Uiso 1 1 calc R
C16 C 0.9632(2) 0.2518(2) 0.12847(11) 0.0526(4) Uani 1 1 d .
C17 C 0.9630(4) 0.0911(3) 0.10411(16) 0.0800(6) Uani 1 1 d .
H17A H 0.8712 -0.0028 0.1190 0.096 Uiso 1 1 calc R
H17B H 1.0734 0.0851 0.1039 0.096 Uiso 1 1 calc R
C18 C 0.9157(3) 0.1768(3) 0.04131(14) 0.0722(6) Uani 1 1 d .
H18A H 0.9975 0.2222 0.0033 0.087 Uiso 1 1 calc R
H18B H 0.7953 0.1342 0.0183 0.087 Uiso 1 1 calc R
C19 C 0.8485(2) 0.2897(2) 0.18862(10) 0.0465(4) Uani 1 1 d .
H19 H 0.7318 0.2025 0.1849 0.056 Uiso 1 1 calc R
C20 C 0.9640(2) 0.3307(2) 0.27018(11) 0.0552(4) Uani 1 1 d .
H20 H 0.9273 0.3101 0.3213 0.066 Uiso 1 1 calc R
C21 C 1.1251(2) 0.4003(3) 0.25585(12) 0.0578(4) Uani 1 1 d .
H21 H 1.2225 0.4378 0.2950 0.069 Uiso 1 1 calc R
C22 C 0.86050(17) 0.45728(18) 0.16681(9) 0.0390(3) Uani 1 1 d .
C23 C 0.9423(3) 1.0500(3) 0.41167(15) 0.0728(6) Uani 1 1 d .
H23 H 1.0419 1.1183 0.4481 0.087 Uiso 1 1 calc R
C24 C 0.9494(3) 0.9416(2) 0.34372(13) 0.0618(5) Uani 1 1 d .
H24 H 1.0542 0.9382 0.3349 0.074 Uiso 1 1 calc R
C25 C 0.4857(3) 0.2822(3) 0.45479(14) 0.0659(5) Uani 1 1 d .
H25 H 0.3849 0.2019 0.4669 0.079 Uiso 1 1 calc R
C26 C 0.4950(2) 0.3160(2) 0.37527(12) 0.0528(4) Uani 1 1 d .
H26 H 0.4000 0.2595 0.3344 0.063 Uiso 1 1 calc R
C27 C 0.74264(18) 0.42850(19) 0.08653(10) 0.0423(3) Uani 1 1 d .
C28 C 0.4811(3) 0.2575(3) 0.00140(16) 0.0824(7) Uani 1 1 d .
H28A H 0.4276 0.3316 0.0137 0.124 Uiso 1 1 calc R
H28B H 0.3948 0.1456 -0.0089 0.124 Uiso 1 1 calc R
H28C H 0.5382 0.2781 -0.0472 0.124 Uiso 1 1 calc R

loop_
_atom_site_aniso_label
_atom_site_aniso_U_11
_atom_site_aniso_U_22
_atom_site_aniso_U_33
_atom_site_aniso_U_23
_atom_site_aniso_U_13
_atom_site_aniso_U_12
O1 0.0624(8) 0.0543(7) 0.0643(8) 0.0220(6) 0.0055(6) -0.0011(6)
O2 0.0451(7) 0.0736(8) 0.0528(7) 0.0095(6) 0.0006(5) 0.0067(6)
O3 0.0318(6) 0.1137(12) 0.0652(8) 0.0298(8) 0.0042(5) 0.0196(7)
O4 0.0511(7) 0.0598(7) 0.0510(6) 0.0257(5) 0.0000(5) 0.0144(5)
O5 0.0378(6) 0.0566(7) 0.0726(8) 0.0247(6) -0.0083(5) 0.0038(5)
C1 0.0868(14) 0.0678(11) 0.0531(10) 0.0231(9) 0.0330(10) 0.0373(11)
C2 0.0712(12) 0.0673(11) 0.0453(9) 0.0104(8) 0.0128(8) 0.0270(9)
C3 0.0475(8) 0.0558(9) 0.0484(8) 0.0137(7) 0.0122(7) 0.0147(7)
C4 0.0387(7) 0.0449(8) 0.0487(8) 0.0129(6) 0.0155(6) 0.0189(6)
C5 0.0311(7) 0.0580(9) 0.0517(8) 0.0178(7) 0.0105(6) 0.0178(6)
C6 0.0309(6) 0.0509(8) 0.0436(7) 0.0195(6) 0.0074(5) 0.0159(6)
C7 0.0498(9) 0.0573(9) 0.0521(9) 0.0217(7) 0.0096(7) 0.0271(7)
C8 0.0531(9) 0.0513(9) 0.0565(9) 0.0223(7) 0.0121(7) 0.0255(7)
C9 0.0557(10) 0.0644(11) 0.0774(12) 0.0202(9) 0.0147(9) 0.0308(9)
C10 0.0782(14) 0.0724(13) 0.0893(15) 0.0274(11) 0.0345(12) 0.0448(12)
C11 0.1059(18) 0.0582(11) 0.0718(13) 0.0211(10) 0.0290(12) 0.0435(12)
C12 0.0846(16) 0.0585(12) 0.0968(17) 0.0227(12) -0.0068(13) -0.0116(11)
C13 0.0281(6) 0.0551(9) 0.0534(9) 0.0163(7) 0.0079(6) 0.0101(6)
C14 0.0301(6) 0.0513(8) 0.0427(7) 0.0171(6) 0.0083(5) 0.0125(6)
C15 0.0379(8) 0.0645(10) 0.0553(9) 0.0187(7) 0.0114(7) 0.0253(7)
C16 0.0509(9) 0.0566(9) 0.0584(9) 0.0226(7) 0.0114(7) 0.0264(8)
C17 0.0956(17) 0.0705(13) 0.0838(15) 0.0205(11) 0.0133(13) 0.0429(13)
C18 0.0844(15) 0.0630(12) 0.0660(12) 0.0147(9) 0.0083(10) 0.0276(11)
C19 0.0394(7) 0.0489(8) 0.0568(9) 0.0266(7) 0.0117(6) 0.0178(6)
C20 0.0598(10) 0.0706(11) 0.0534(9) 0.0320(8) 0.0135(8) 0.0378(9)
C21 0.0513(9) 0.0779(12) 0.0560(10) 0.0208(9) 0.0015(7) 0.0371(9)
C22 0.0287(6) 0.0448(7) 0.0441(7) 0.0196(6) 0.0071(5) 0.0121(5)
C23 0.0845(15) 0.0562(11) 0.0746(13) 0.0114(9) 0.0018(11) 0.0283(10)
C24 0.0562(10) 0.0593(10) 0.0716(12) 0.0161(9) 0.0072(9) 0.0251(9)
C25 0.0664(11) 0.0600(11) 0.0759(12) 0.0290(9) 0.0386(10) 0.0222(9)
C26 0.0442(8) 0.0490(8) 0.0643(10) 0.0146(7) 0.0198(7) 0.0161(7)
C27 0.0326(7) 0.0466(8) 0.0470(8) 0.0164(6) 0.0052(6) 0.0135(6)
C28 0.0513(11) 0.0803(14) 0.0882(15) 0.0228(12) -0.0249(10) 0.0027(10)

loop_
_atom_type_symbol
_atom_type_description
_atom_type_scat_dispersion_real
_atom_type_scat_dispersion_imag
_atom_type_scat_source
C C 0.0033 0.0016 'International Tables Vol C Tables 4.2.6.8 and 6.1.1.4'
H H 0.0000 0.0000 'International Tables Vol C Tables 4.2.6.8 and 6.1.1.4'
O O 0.0106 0.0060 'International Tables Vol C Tables 4.2.6.8 and 6.1.1.4'

loop_
_geom_angle_atom_site_label_1
_geom_angle_atom_site_label_2
_geom_angle_atom_site_label_3
_geom_angle
C13 O1 C12 115.59(17)
C27 O5 C28 115.43(14)
C2 C1 C25 119.94(17)
C2 C1 H1 120.0
C25 C1 H1 120.0
C1 C2 C3 120.13(19)
C1 C2 H2 119.9
C3 C2 H2 119.9
C2 C3 C4 120.66(16)
C2 C3 H3 119.7
C4 C3 H3 119.7
C3 C4 C26 118.57(15)
C3 C4 C5 123.68(14)
C26 C4 C5 117.74(15)
O3 C5 C4 119.91(14)
O3 C5 C6 119.59(14)
C4 C5 C6 120.49(13)
C5 C6 C7 107.72(12)
C5 C6 C22 111.20(12)
C7 C6 C22 114.04(12)
C5 C6 H6 107.9
C7 C6 H6 107.9
C22 C6 H6 107.9
C8 C7 C6 112.89(13)
C8 C7 H7A 109.0
C6 C7 H7A 109.0
C8 C7 H7B 109.0
C6 C7 H7B 109.0
H7A C7 H7B 107.8
C24 C8 C9 117.89(18)
C24 C8 C7 121.44(16)
C9 C8 C7 120.67(17)
C10 C9 C8 121.0(2)
C10 C9 H9 119.5
C8 C9 H9 119.5
C11 C10 C9 120.2(2)
C11 C10 H10 119.9
C9 C10 H10 119.9
C10 C11 C23 119.6(2)
C10 C11 H11 120.2
C23 C11 H11 120.2
O1 C12 H12A 109.5
O1 C12 H12B 109.5
H12A C12 H12B 109.5
O1 C12 H12C 109.5
H12A C12 H12C 109.5
H12B C12 H12C 109.5
O2 C13 O1 122.61(16)
O2 C13 C14 127.21(15)
O1 C13 C14 110.15(14)
C13 C14 C15 111.57(13)
C13 C14 C22 117.82(12)
C15 C14 C22 102.82(11)
C13 C14 H14 108.1
C15 C14 H14 108.1
C22 C14 H14 108.1
C21 C15 C16 99.68(14)
C21 C15 C14 108.92(14)
C16 C15 C14 98.87(12)
C21 C15 H15 115.7
C16 C15 H15 115.7
C14 C15 H15 115.7
C18 C16 C17 63.25(16)
C18 C16 C15 124.67(17)
C17 C16 C15 124.13(17)
C18 C16 C19 127.16(17)
C17 C16 C19 124.48(17)
C15 C16 C19 94.97(14)
C16 C17 C18 58.15(14)
C16 C17 H17A 118.0
C18 C17 H17A 118.0
C16 C17 H17B 118.0
C18 C17 H17B 118.0
H17A C17 H17B 115.1
C16 C18 C17 58.60(14)
C16 C18 H18A 117.9
C17 C18 H18A 117.9
C16 C18 H18B 117.9
C17 C18 H18B 117.9
H18A C18 H18B 115.1
C20 C19 C16 99.17(13)
C20 C19 C22 107.72(13)
C16 C19 C22 100.11(12)
C20 C19 H19 115.8
C16 C19 H19 115.8
C22 C19 H19 115.8
C21 C20 C19 107.99(15)
C21 C20 H20 126.0
C19 C20 H20 126.0
C20 C21 C15 107.72(15)
C20 C21 H21 126.1
C15 C21 H21 126.1
C27 C22 C6 109.25(11)
C27 C22 C19 111.73(12)
C6 C22 C19 113.26(11)
C27 C22 C14 107.44(11)
C6 C22 C14 113.76(12)
C19 C22 C14 101.11(11)
C11 C23 C24 120.3(2)
C11 C23 H23 119.8
C24 C23 H23 119.8
C8 C24 C23 120.98(19)
C8 C24 H24 119.5
C23 C24 H24 119.5
C1 C25 C26 120.51(17)
C1 C25 H25 119.7
C26 C25 H25 119.7
C25 C26 C4 120.16(18)
C25 C26 H26 119.9
C4 C26 H26 119.9
O4 C27 O5 122.70(14)
O4 C27 C22 123.98(13)
O5 C27 C22 113.31(12)
O5 C28 H28A 109.5
O5 C28 H28B 109.5
H28A C28 H28B 109.5
O5 C28 H28C 109.5
H28A C28 H28C 109.5
H28B C28 H28C 109.5

loop_
_geom_bond_atom_site_label_1
_geom_bond_atom_site_label_2
_geom_bond_distance
O1 C13 1.337(2)
O1 C12 1.448(3)
O2 C13 1.198(2)
O3 C5 1.210(2)
O4 C27 1.1961(18)
O5 C27 1.3310(19)
O5 C28 1.445(2)
C1 C2 1.374(3)
C1 C25 1.375(3)
C1 H1 0.9300
C2 C3 1.384(2)
C2 H2 0.9300
C3 C4 1.389(2)
C3 H3 0.9300
C4 C26 1.395(2)
C4 C5 1.495(2)
C5 C6 1.5345(19)
C6 C7 1.543(2)
C6 C22 1.560(2)
C6 H6 0.9800
C7 C8 1.505(2)
C7 H7A 0.9700
C7 H7B 0.9700
C8 C24 1.384(3)
C8 C9 1.388(3)
C9 C10 1.383(3)
C9 H9 0.9300
C10 C11 1.373(4)
C10 H10 0.9300
C11 C23 1.369(4)
C11 H11 0.9300
C12 H12A 0.9600
C12 H12B 0.9600
C12 H12C 0.9600
C13 C14 1.506(2)
C14 C15 1.566(2)
C14 C22 1.5918(18)
C14 H14 0.9800
C15 C21 1.513(2)
C15 C16 1.518(3)
C15 H15 0.9800
C16 C18 1.439(3)
C16 C17 1.446(3)
C16 C19 1.527(2)
C17 C18 1.513(3)
C17 H17A 0.9700
C17 H17B 0.9700
C18 H18A 0.9700
C18 H18B 0.9700
C19 C20 1.517(2)
C19 C22 1.577(2)
C19 H19 0.9800
C20 C21 1.315(3)
C20 H20 0.9300
C21 H21 0.9300
C22 C27 1.533(2)
C23 C24 1.385(3)
C23 H23 0.9300
C24 H24 0.9300
C25 C26 1.383(3)
C25 H25 0.9300
C26 H26 0.9300
C28 H28A 0.9600
C28 H28B 0.9600
C28 H28C 0.9600
